data_4511971
loop_
_publ_author_name
'Mohapatra, Balaram'
'Venkatesh, V.'
'Verma, Sandeep'

_publ_section_title
;
 Crystal Engineering with 2-Aminopurine Containing a Carboxylic Acid
 Pendant
;
_journal_issue 10
_journal_name_full 'Crystal Growth &amp; Design'
_journal_page_first 5042
_journal_paper_doi 10.1021/cg501142v
_journal_volume 14
_journal_year 2014
_chemical_formula_sum 'C8 H12 Cd Cl2 N6 O6'
_chemical_formula_weight 471.54
_chemical_name_systematic
;
 ?
;
_space_group_IT_number 2
_symmetry_cell_setting triclinic
_symmetry_space_group_name_Hall '-P 1'
_symmetry_space_group_name_H-M 'P -1'
_atom_sites_solution_hydrogens geom
_atom_sites_solution_primary direct
_atom_sites_solution_secondary difmap
_audit_creation_method SHELXL-97
_cell_angle_alpha 82.736(4)
_cell_angle_beta 81.059(4)
_cell_angle_gamma 78.575(4)
_cell_formula_units_Z 2
_cell_length_a 7.2795(18)
_cell_length_b 9.856(3)
_cell_length_c 10.962(3)
_cell_measurement_reflns_used 2753
_cell_measurement_temperature 100(2)
_cell_measurement_theta_max 25.49
_cell_measurement_theta_min 2.70
_cell_volume 757.8(4)
_computing_structure_refinement 'SHELXL-97 (Sheldrick, 1997)'
_diffrn_ambient_temperature 100(2)
_diffrn_measured_fraction_theta_full 0.980
_diffrn_measured_fraction_theta_max 0.980
_diffrn_radiation_monochromator graphite
_diffrn_radiation_source 'fine-focus sealed tube'
_diffrn_radiation_type MoK\a
_diffrn_radiation_wavelength 0.71073
_diffrn_reflns_av_R_equivalents 0.0303
_diffrn_reflns_av_sigmaI/netI 0.0465
_diffrn_reflns_limit_h_max 8
_diffrn_reflns_limit_h_min -8
_diffrn_reflns_limit_k_max 9
_diffrn_reflns_limit_k_min -11
_diffrn_reflns_limit_l_max 12
_diffrn_reflns_limit_l_min -13
_diffrn_reflns_number 4486
_diffrn_reflns_theta_full 25.49
_diffrn_reflns_theta_max 25.49
_diffrn_reflns_theta_min 2.70
_exptl_absorpt_coefficient_mu 1.834
_exptl_absorpt_correction_T_max 0.719
_exptl_absorpt_correction_T_min 0.700
_exptl_absorpt_correction_type psi-scan
_exptl_absorpt_process_details '(North et al., 1968)'
_exptl_crystal_colour colorless
_exptl_crystal_density_diffrn 2.067
_exptl_crystal_density_method 'not measured'
_exptl_crystal_description Block
_exptl_crystal_F_000 464
_exptl_crystal_size_max 0.20
_exptl_crystal_size_mid 0.19
_exptl_crystal_size_min 0.18
_refine_diff_density_max 2.222
_refine_diff_density_min -1.737
_refine_diff_density_rms 0.205
_refine_ls_extinction_method none
_refine_ls_goodness_of_fit_ref 1.117
_refine_ls_hydrogen_treatment mixed
_refine_ls_matrix_type full
_refine_ls_number_parameters 216
_refine_ls_number_reflns 2753
_refine_ls_number_restraints 1
_refine_ls_restrained_S_all 6.989
_refine_ls_R_factor_all 0.0457
_refine_ls_R_factor_gt 0.0432
_refine_ls_shift/su_max 0.000
_refine_ls_shift/su_mean 0.000
_refine_ls_structure_factor_coef Fsqd
_refine_ls_weighting_details 'calc w=1/[\s^2^(Fo^2^)+(0.0758P)^2^+1.8275P] where P=(Fo^2^+2Fc^2^)/3'
_refine_ls_weighting_scheme calc
_refine_ls_wR_factor_gt 0.1248
_refine_ls_wR_factor_ref 0.1287
_reflns_number_gt 2521
_reflns_number_total 2753
_reflns_threshold_expression >2sigma(I)
_cod_data_source_file cg501142v_si_002.cif
_cod_data_source_block complex6
_cod_depositor_comments
;
The following automatic conversions were performed:

'_symmetry_cell_setting' value 'Triclinic' changed to 'triclinic'
according to
/home/saulius/struct/COD-crude-data--automatic-downloads/rss-feeds/ACS/lib/dictionaries/cif_core.dic
dictionary named 'cif_core.dic' version 2.4.2 from 2011-04-26.

Automatic conversion script
Id: cif_fix_values 2281 2013-09-26 08:29:07Z andrius 

 Adding full bibliography for 4511966--4511973.cif.
;
_cod_original_cell_volume 757.8(3)
_cod_original_sg_symbol_H-M P-1
_cod_database_code 4511971

loop_
_symmetry_equiv_pos_as_xyz
'x, y, z'
'-x, -y, -z'

loop_
_atom_site_label
_atom_site_type_symbol
_atom_site_fract_x
_atom_site_fract_y
_atom_site_fract_z
_atom_site_U_iso_or_equiv
_atom_site_adp_type
_atom_site_occupancy
_atom_site_symmetry_multiplicity
_atom_site_calc_flag
_atom_site_refinement_flags
Cd2 Cd 1.5000 1.0000 0.0000 0.0150(11) Uani 1 2 d S
Cd1 Cd 1.0000 1.0000 0.0000 0.0124(11) Uani 1 2 d S
O5 O 0.625(3) 0.131(2) 0.614(2) 0.026(5) Uani 1 1 d .
O3 O 0.712(3) 0.325(2) 0.633(2) 0.034(6) Uani 1 1 d .
O4 O 0.842(3) 0.207(2) 0.4790(19) 0.025(5) Uani 1 1 d .
Cl2 Cl 1.1887(9) 1.1154(7) 0.1301(6) 0.0189(17) Uani 1 1 d .
N1 N 0.760(3) 0.916(3) 0.471(2) 0.021(5) Uani 1 1 d D
N3 N 0.780(3) 0.675(3) 0.455(2) 0.021(5) Uani 1 1 d .
O1 O 0.434(3) 0.468(2) 0.1639(19) 0.025(5) Uani 1 1 d .
H1O H 0.3962 0.4858 0.0959 0.038 Uiso 1 1 calc RD
O2 O 0.709(3) 0.502(2) 0.0505(19) 0.025(5) Uani 1 1 d .
N10 N 0.729(3) 0.224(2) 0.574(2) 0.022(5) Uani 1 1 d .
C5 C 0.886(4) 0.835(3) 0.281(3) 0.018(5) Uani 1 1 d .
C6 C 0.838(4) 0.944(3) 0.352(2) 0.017(5) Uani 1 1 d .
H6 H 0.8572 1.0324 0.3200 0.021 Uiso 1 1 calc R
N9 N 0.910(3) 0.614(2) 0.250(2) 0.020(5) Uani 1 1 d .
C10 C 0.697(4) 0.442(3) 0.272(3) 0.021(6) Uani 1 1 d .
H10A H 0.6919 0.3454 0.3022 0.025 Uiso 1 1 calc R
H10B H 0.6161 0.4994 0.3316 0.025 Uiso 1 1 calc R
C11 C 0.617(4) 0.473(3) 0.151(3) 0.020(6) Uani 1 1 d .
O6 O 1.476(3) 1.189(2) -0.152(2) 0.023(5) Uani 1 1 d .
H6A H 1.3696 1.2423 -0.1366 0.034 Uiso 1 1 d R
H6B H 1.4839 1.1594 -0.2224 0.034 Uiso 1 1 d R
N7 N 0.966(3) 0.822(2) 0.158(2) 0.017(5) Uani 1 1 d .
C2 C 0.734(4) 0.784(3) 0.519(3) 0.020(6) Uani 1 1 d .
C4 C 0.853(4) 0.703(3) 0.338(3) 0.019(6) Uani 1 1 d .
C9 C 0.899(4) 0.464(3) 0.266(3) 0.023(6) Uani 1 1 d .
H9A H 0.9486 0.4216 0.3412 0.028 Uiso 1 1 calc R
H9B H 0.9769 0.4195 0.1966 0.028 Uiso 1 1 calc R
C8 C 0.974(4) 0.689(3) 0.144(3) 0.020(6) Uani 1 1 d .
H8 H 1.0198 0.6512 0.0698 0.024 Uiso 1 1 calc R
Cl1 Cl 1.3156(9) 0.8537(7) -0.0990(6) 0.0173(16) Uani 1 1 d .
N2 N 0.657(4) 0.771(3) 0.638(2) 0.027(6) Uani 1 1 d .
H2A H 0.6380 0.6904 0.6729 0.032 Uiso 1 1 calc R
H2B H 0.6272 0.8418 0.6797 0.032 Uiso 1 1 calc R
H1 H 0.72(6) 0.98(4) 0.52(4) 0.05(13) Uiso 1 1 d .

loop_
_atom_site_aniso_label
_atom_site_aniso_U_11
_atom_site_aniso_U_22
_atom_site_aniso_U_33
_atom_site_aniso_U_23
_atom_site_aniso_U_13
_atom_site_aniso_U_12
Cd2 0.0104(17) 0.0200(18) 0.0151(17) 0.0020(11) -0.0040(11) -0.0045(12)
Cd1 0.0090(16) 0.0162(17) 0.0120(16) 0.0039(11) -0.0034(11) -0.0042(11)
O5 0.026(11) 0.027(11) 0.026(11) -0.001(9) 0.000(9) -0.011(9)
O3 0.035(13) 0.026(12) 0.041(14) -0.010(10) 0.000(11) -0.006(10)
O4 0.025(11) 0.030(11) 0.019(10) 0.003(8) 0.000(9) -0.008(9)
Cl2 0.011(3) 0.027(4) 0.020(3) -0.005(3) -0.003(3) -0.005(3)
N1 0.018(12) 0.028(13) 0.019(12) 0.003(10) -0.005(10) -0.009(10)
N3 0.017(12) 0.026(12) 0.018(12) 0.004(10) -0.002(9) -0.007(10)
O1 0.021(11) 0.032(11) 0.023(10) 0.003(9) -0.005(8) -0.007(9)
O2 0.026(11) 0.029(11) 0.021(11) 0.002(8) -0.004(9) -0.009(9)
N10 0.018(12) 0.024(13) 0.023(13) 0.001(10) -0.006(10) -0.001(10)
C5 0.014(13) 0.020(13) 0.019(13) 0.005(10) -0.005(10) -0.005(10)
C6 0.013(13) 0.021(13) 0.018(13) 0.005(10) -0.005(10) -0.004(10)
N9 0.019(12) 0.022(12) 0.018(12) 0.001(9) -0.003(9) -0.004(9)
C10 0.021(14) 0.017(13) 0.023(14) 0.005(10) -0.004(11) -0.004(11)
C11 0.024(15) 0.015(12) 0.021(14) 0.000(10) -0.002(11) -0.005(11)
O6 0.024(11) 0.022(10) 0.019(10) 0.004(8) -0.005(9) 0.003(8)
N7 0.019(12) 0.018(11) 0.013(11) 0.004(9) -0.003(9) -0.006(9)
C2 0.017(14) 0.028(15) 0.017(14) 0.003(11) -0.006(11) -0.008(12)
C4 0.014(14) 0.023(14) 0.020(14) 0.003(11) -0.006(11) -0.006(11)
C9 0.023(15) 0.020(14) 0.026(15) 0.005(11) -0.007(12) -0.004(11)
C8 0.017(14) 0.024(14) 0.018(13) 0.002(11) -0.002(11) -0.004(11)
Cl1 0.010(3) 0.022(3) 0.021(3) -0.003(3) -0.003(2) -0.004(2)
N2 0.032(14) 0.035(14) 0.015(12) 0.000(10) 0.000(10) -0.015(12)

loop_
_atom_type_symbol
_atom_type_description
_atom_type_scat_dispersion_real
_atom_type_scat_dispersion_imag
_atom_type_scat_source
C C 0.0033 0.0016 'International Tables Vol C Tables 4.2.6.8 and 6.1.1.4'
N N 0.0061 0.0033 'International Tables Vol C Tables 4.2.6.8 and 6.1.1.4'
O O 0.0106 0.0060 'International Tables Vol C Tables 4.2.6.8 and 6.1.1.4'
Cd Cd -0.8075 1.2024 'International Tables Vol C Tables 4.2.6.8 and 6.1.1.4'
Cl Cl 0.1484 0.1585 'International Tables Vol C Tables 4.2.6.8 and 6.1.1.4'
H H 0.0000 0.0000 'International Tables Vol C Tables 4.2.6.8 and 6.1.1.4'

loop_
_geom_angle_atom_site_label_1
_geom_angle_atom_site_label_2
_geom_angle_atom_site_label_3
_geom_angle
_geom_angle_site_symmetry_1
_geom_angle_site_symmetry_3
O6 Cd2 O6 180.0(8) 2_875 .
O6 Cd2 Cl1 83.7(6) 2_875 .
O6 Cd2 Cl1 96.3(6) . .
O6 Cd2 Cl1 96.3(6) 2_875 2_875
O6 Cd2 Cl1 83.7(6) . 2_875
Cl1 Cd2 Cl1 180.000(1) . 2_875
O6 Cd2 Cl2 90.8(5) 2_875 2_875
O6 Cd2 Cl2 89.2(5) . 2_875
Cl1 Cd2 Cl2 88.9(2) . 2_875
Cl1 Cd2 Cl2 91.1(2) 2_875 2_875
O6 Cd2 Cl2 89.2(5) 2_875 .
O6 Cd2 Cl2 90.8(5) . .
Cl1 Cd2 Cl2 91.1(2) . .
Cl1 Cd2 Cl2 88.9(2) 2_875 .
Cl2 Cd2 Cl2 180.000(1) 2_875 .
N7 Cd1 N7 180.0(13) . 2_775
N7 Cd1 Cl1 90.5(6) . .
N7 Cd1 Cl1 89.5(6) 2_775 .
N7 Cd1 Cl1 89.5(6) . 2_775
N7 Cd1 Cl1 90.5(6) 2_775 2_775
Cl1 Cd1 Cl1 180.000(1) . 2_775
N7 Cd1 Cl2 88.6(6) . 2_775
N7 Cd1 Cl2 91.4(6) 2_775 2_775
Cl1 Cd1 Cl2 89.6(2) . 2_775
Cl1 Cd1 Cl2 90.4(2) 2_775 2_775
N7 Cd1 Cl2 91.4(6) . .
N7 Cd1 Cl2 88.6(6) 2_775 .
Cl1 Cd1 Cl2 90.4(2) . .
Cl1 Cd1 Cl2 89.6(2) 2_775 .
Cl2 Cd1 Cl2 180.0(2) 2_775 .
Cd2 Cl2 Cd1 88.1(2) . .
C6 N1 C2 122(3) . .
C2 N3 C4 114(3) . .
O4 N10 O3 123(2) . .
O4 N10 O5 118(2) . .
O3 N10 O5 119(2) . .
C6 C5 N7 134(3) . .
C6 C5 C4 117(3) . .
N7 C5 C4 109(2) . .
N1 C6 C5 117(3) . .
C4 N9 C8 107(2) . .
C4 N9 C9 126(2) . .
C8 N9 C9 127(2) . .
C11 C10 C9 115(2) . .
O2 C11 O1 123(3) . .
O2 C11 C10 125(3) . .
O1 C11 C10 113(2) . .
C8 N7 C5 104(2) . .
C8 N7 Cd1 126.5(19) . .
C5 N7 Cd1 127.2(18) . .
N3 C2 N2 120(3) . .
N3 C2 N1 124(3) . .
N2 C2 N1 116(3) . .
N3 C4 N9 127(3) . .
N3 C4 C5 126(3) . .
N9 C4 C5 107(2) . .
N9 C9 C10 112(2) . .
N7 C8 N9 114(2) . .
Cd2 Cl1 Cd1 88.9(2) . .

loop_
_geom_bond_atom_site_label_1
_geom_bond_atom_site_label_2
_geom_bond_distance
_geom_bond_site_symmetry_2
Cd2 O6 2.33(2) 2_875
Cd2 O6 2.33(2) .
Cd2 Cl1 2.583(7) .
Cd2 Cl1 2.583(7) 2_875
Cd2 Cl2 2.617(7) 2_875
Cd2 Cl2 2.617(7) .
Cd1 N7 2.33(2) .
Cd1 N7 2.33(2) 2_775
Cd1 Cl1 2.616(7) .
Cd1 Cl1 2.616(7) 2_775
Cd1 Cl2 2.618(7) 2_775
Cd1 Cl2 2.618(7) .
O5 N10 1.30(3) .
O3 N10 1.23(3) .
O4 N10 1.23(3) .
N1 C6 1.36(4) .
N1 C2 1.37(4) .
N3 C2 1.32(4) .
N3 C4 1.33(4) .
O1 C11 1.33(3) .
O2 C11 1.23(3) .
C5 C6 1.36(4) .
C5 N7 1.39(4) .
C5 C4 1.42(4) .
N9 C4 1.35(4) .
N9 C8 1.36(3) .
N9 C9 1.48(3) .
C10 C11 1.50(4) .
C10 C9 1.52(4) .
N7 C8 1.32(4) .
C2 N2 1.34(4) .

loop_
_geom_torsion_atom_site_label_1
_geom_torsion_atom_site_label_2
_geom_torsion_atom_site_label_3
_geom_torsion_atom_site_label_4
_geom_torsion
_geom_torsion_site_symmetry_1
O6 Cd2 Cl2 Cd1 -93.1(6) 2_875
O6 Cd2 Cl2 Cd1 86.9(6) .
Cl1 Cd2 Cl2 Cd1 -9.4(2) .
Cl1 Cd2 Cl2 Cd1 170.6(2) 2_875
Cl2 Cd2 Cl2 Cd1 -128(100) 2_875
N7 Cd1 Cl2 Cd2 99.8(6) .
N7 Cd1 Cl2 Cd2 -80.2(6) 2_775
Cl1 Cd1 Cl2 Cd2 9.3(2) .
Cl1 Cd1 Cl2 Cd2 -170.7(2) 2_775
Cl2 Cd1 Cl2 Cd2 161(100) 2_775
C2 N1 C6 C5 1(4) .
N7 C5 C6 N1 180(3) .
C4 C5 C6 N1 -1(4) .
C9 C10 C11 O2 7(4) .
C9 C10 C11 O1 -172(2) .
C6 C5 N7 C8 -179(3) .
C4 C5 N7 C8 2(3) .
C6 C5 N7 Cd1 -14(5) .
C4 C5 N7 Cd1 166.2(19) .
N7 Cd1 N7 C8 -3(100) 2_775
Cl1 Cd1 N7 C8 -52(2) .
Cl1 Cd1 N7 C8 128(2) 2_775
Cl2 Cd1 N7 C8 38(2) 2_775
Cl2 Cd1 N7 C8 -142(2) .
N7 Cd1 N7 C5 -164(100) 2_775
Cl1 Cd1 N7 C5 147(2) .
Cl1 Cd1 N7 C5 -33(2) 2_775
Cl2 Cd1 N7 C5 -123(2) 2_775
Cl2 Cd1 N7 C5 57(2) .
C4 N3 C2 N2 180(3) .
C4 N3 C2 N1 -1(4) .
C6 N1 C2 N3 0(4) .
C6 N1 C2 N2 179(3) .
C2 N3 C4 N9 -179(3) .
C2 N3 C4 C5 1(4) .
C8 N9 C4 N3 180(3) .
C9 N9 C4 N3 1(5) .
C8 N9 C4 C5 0(3) .
C9 N9 C4 C5 -179(2) .
C6 C5 C4 N3 0(4) .
N7 C5 C4 N3 179(3) .
C6 C5 C4 N9 179(2) .
N7 C5 C4 N9 -1(3) .
C4 N9 C9 C10 74(3) .
C8 N9 C9 C10 -105(3) .
C11 C10 C9 N9 72(3) .
C5 N7 C8 N9 -2(3) .
Cd1 N7 C8 N9 -166.4(18) .
C4 N9 C8 N7 1(3) .
C9 N9 C8 N7 180(2) .
O6 Cd2 Cl1 Cd1 98.5(5) 2_875
O6 Cd2 Cl1 Cd1 -81.5(5) .
Cl1 Cd2 Cl1 Cd1 -149(100) 2_875
Cl2 Cd2 Cl1 Cd1 -170.6(2) 2_875
Cl2 Cd2 Cl1 Cd1 9.4(2) .
N7 Cd1 Cl1 Cd2 -100.8(6) .
N7 Cd1 Cl1 Cd2 79.2(6) 2_775
Cl1 Cd1 Cl1 Cd2 116(100) 2_775
Cl2 Cd1 Cl1 Cd2 170.6(2) 2_775
Cl2 Cd1 Cl1 Cd2 -9.4(2) .
